data_4327153
loop_
_publ_author_name
'Asamanjoy Bhunia'
'Yanhua Lan'
'Valeriu Mereacre'
'Michael T. Gamer'
'Annie K. Powell'
'Peter W. Roesky'

_publ_contact_author
;
      Prof. Dr. Peter Roesky
      Karlsruher Institut f\"ur Technologie (KIT) 
      Engesserstr. 15, Geb. 30.45
      76128 Karlsruhe
      Bundesrepublik Deutschland
;
_publ_contact_author_email roesky@kit.edu
_publ_contact_author_fax '+49/(0)721 608 44854'
_publ_contact_author_phone '+49/(0)721 608 46117'
_publ_section_title
;
 Salen-Based Coordination Polymers of Iron and the Rare Earth Elements
;
_journal_name_full 'Inorganic Chemistry'
_journal_page_first 12697
_journal_page_last 12704
_journal_paper_doi 10.1021/ic2018264
_journal_volume 50
_journal_year 2011
_chemical_formula_moiety 'C51 H59 Cl2 Dy2 Fe2 N11 O23, 4(C3 H7 N O)'
_chemical_formula_sum 'C63 H87 Cl2 Dy2 Fe2 N15 O27'
_chemical_formula_weight 1994.08
_chemical_name_systematic
;
 ?
;
_space_group_IT_number 2
_symmetry_cell_setting triclinic
_symmetry_Int_Tables_number 2
_symmetry_space_group_name_Hall '-P 1'
_symmetry_space_group_name_H-M 'P -1'
_atom_sites_solution_hydrogens geom
_atom_sites_solution_primary direct
_atom_sites_solution_secondary difmap
_audit_creation_method SHELXL-97
_cell_angle_alpha 87.03(3)
_cell_angle_beta 74.25(3)
_cell_angle_gamma 76.10(3)
_cell_formula_units_Z 2
_cell_length_a 13.582(3)
_cell_length_b 14.723(3)
_cell_length_c 21.432(4)
_cell_measurement_reflns_used 38180
_cell_measurement_temperature 150(2)
_cell_measurement_theta_max 29.61
_cell_measurement_theta_min 1.60
_cell_volume 4003.6(16)
_computing_cell_refinement 'STOE X-AREA, PLATON (A.L.Spek, 2005)'
_computing_data_collection 'STOE X-AREA'
_computing_data_reduction 'STOE X-RED, PLATON (A.L.Spek, 2005)'
_computing_molecular_graphics 'Diamond 2.1e/3'
_computing_publication_material 'X-STEP32, Microsoft Word'
_computing_structure_refinement 'SHELXL-97 (Sheldrick, 1997)'
_computing_structure_solution 'SHELXS-97 (Sheldrick, 1997)'
_diffrn_ambient_temperature 150(2)
_diffrn_measured_fraction_theta_full 0.996
_diffrn_measured_fraction_theta_max 0.996
_diffrn_measurement_device_type 'STOE IPDS 2'
_diffrn_measurement_method 'area detector'
_diffrn_radiation_monochromator graphite
_diffrn_radiation_source 'fine-focus sealed tube'
_diffrn_radiation_type MoK\a
_diffrn_radiation_wavelength 0.71073
_diffrn_reflns_av_R_equivalents 0.1392
_diffrn_reflns_av_sigmaI/netI 0.1107
_diffrn_reflns_limit_h_max 16
_diffrn_reflns_limit_h_min -16
_diffrn_reflns_limit_k_max 16
_diffrn_reflns_limit_k_min -17
_diffrn_reflns_limit_l_max 25
_diffrn_reflns_limit_l_min -25
_diffrn_reflns_number 32415
_diffrn_reflns_theta_full 25.12
_diffrn_reflns_theta_max 25.12
_diffrn_reflns_theta_min 1.64
_exptl_absorpt_coefficient_mu 2.352
_exptl_absorpt_correction_T_max 0.6759
_exptl_absorpt_correction_T_min 0.4379
_exptl_absorpt_correction_type integration
_exptl_absorpt_process_details 'STOE X-RED & X-SHAPE'
_exptl_crystal_colour red
_exptl_crystal_density_diffrn 1.654
_exptl_crystal_description prism
_exptl_crystal_F_000 2008
_exptl_crystal_size_max 0.532
_exptl_crystal_size_mid 0.365
_exptl_crystal_size_min 0.240
_refine_diff_density_max 3.756
_refine_diff_density_min -3.252
_refine_diff_density_rms 0.233
_refine_ls_extinction_method none
_refine_ls_goodness_of_fit_ref 0.999
_refine_ls_hydrogen_treatment constr
_refine_ls_matrix_type full
_refine_ls_number_parameters 1008
_refine_ls_number_reflns 14243
_refine_ls_number_restraints 0
_refine_ls_restrained_S_all 0.999
_refine_ls_R_factor_all 0.0804
_refine_ls_R_factor_gt 0.0678
_refine_ls_shift/su_max 0.001
_refine_ls_shift/su_mean 0.000
_refine_ls_structure_factor_coef Fsqd
_refine_ls_weighting_details 'calc w=1/[\s^2^(Fo^2^)+(0.1085P)^2^+0.0000P] where P=(Fo^2^+2Fc^2^)/3'
_refine_ls_weighting_scheme calc
_refine_ls_wR_factor_gt 0.1694
_refine_ls_wR_factor_ref 0.1768
_reflns_number_gt 11204
_reflns_number_total 14243
_reflns_threshold_expression >2\s(I)
_cod_data_source_file ic2018264_si_001_5.cif
_cod_data_source_block 5
_cod_original_cell_volume 4003.7(14)
_cod_database_code 4327153

loop_
_symmetry_equiv_pos_as_xyz
'x, y, z'
'-x, -y, -z'

loop_
_atom_site_label
_atom_site_type_symbol
_atom_site_fract_x
_atom_site_fract_y
_atom_site_fract_z
_atom_site_U_iso_or_equiv
_atom_site_adp_type
_atom_site_occupancy
_atom_site_symmetry_multiplicity
_atom_site_calc_flag
_atom_site_refinement_flags
_atom_site_disorder_assembly
_atom_site_disorder_group
C1 C 0.1874(6) -0.0654(5) -0.4884(3) 0.0311(16) Uani 1 1 d . . .
C2 C 0.2814(6) -0.0607(5) -0.4662(3) 0.0299(15) Uani 1 1 d . . .
C3 C 0.3731(6) -0.1315(5) -0.4849(4) 0.0331(16) Uani 1 1 d . . .
H3 H 0.3747 -0.1832 -0.5102 0.040 Uiso 1 1 calc R . .
C4 C 0.4610(6) -0.1260(5) -0.4667(3) 0.0319(16) Uani 1 1 d . . .
H4 H 0.5241 -0.1732 -0.4807 0.038 Uiso 1 1 calc R . .
C5 C 0.4584(6) -0.0512(5) -0.4275(3) 0.0276(14) Uani 1 1 d . . .
C6 C 0.3656(6) 0.0185(5) -0.4065(3) 0.0323(16) Uani 1 1 d . . .
C7 C 0.2791(5) 0.0131(5) -0.4274(3) 0.0297(15) Uani 1 1 d . . .
H7 H 0.2165 0.0612 -0.4148 0.036 Uiso 1 1 calc R . .
C8 C 0.5556(6) -0.0497(5) -0.4116(3) 0.0303(15) Uani 1 1 d . . .
H8 H 0.6181 -0.0928 -0.4338 0.036 Uiso 1 1 calc R . .
C9 C 0.6642(6) 0.0051(6) -0.3575(4) 0.0381(18) Uani 1 1 d . . .
H9A H 0.6889 0.0612 -0.3762 0.046 Uiso 1 1 calc R . .
H9B H 0.7180 -0.0514 -0.3771 0.046 Uiso 1 1 calc R . .
C10 C 0.6447(6) 0.0054(6) -0.2838(4) 0.0370(17) Uani 1 1 d . . .
H10A H 0.6352 -0.0565 -0.2665 0.044 Uiso 1 1 calc R . .
H10B H 0.7055 0.0186 -0.2721 0.044 Uiso 1 1 calc R . .
C11 C 0.5404(6) 0.1216(5) -0.2044(4) 0.0342(17) Uani 1 1 d . . .
H11 H 0.5978 0.1061 -0.1854 0.041 Uiso 1 1 calc R . .
C12 C 0.4494(5) 0.1928(5) -0.1721(3) 0.0273(14) Uani 1 1 d . . .
C13 C 0.4540(6) 0.2336(5) -0.1160(4) 0.0331(16) Uani 1 1 d . . .
H13 H 0.5162 0.2144 -0.1018 0.040 Uiso 1 1 calc R . .
C14 C 0.3707(6) 0.3013(5) -0.0802(4) 0.0323(16) Uani 1 1 d . . .
H14 H 0.3745 0.3255 -0.0409 0.039 Uiso 1 1 calc R . .
C15 C 0.2823(6) 0.3329(5) -0.1025(3) 0.0282(15) Uani 1 1 d . . .
C16 C 0.2766(5) 0.2948(5) -0.1592(3) 0.0289(15) Uani 1 1 d . . .
H16 H 0.2160 0.3181 -0.1745 0.035 Uiso 1 1 calc R . .
C17 C 0.3572(5) 0.2234(5) -0.1943(3) 0.0274(15) Uani 1 1 d . . .
C18 C 0.1881(6) 0.4040(5) -0.0655(4) 0.0313(16) Uani 1 1 d . . .
C19 C -0.0580(6) -0.0367(5) -0.3749(4) 0.0338(16) Uani 1 1 d . . .
C20 C -0.0830(6) -0.0702(5) -0.3068(4) 0.0306(15) Uani 1 1 d . . .
C21 C -0.1033(6) -0.1591(5) -0.2930(4) 0.0339(16) Uani 1 1 d . . .
H21 H -0.1002 -0.1992 -0.3273 0.041 Uiso 1 1 calc R . .
C22 C -0.1275(6) -0.1880(5) -0.2305(4) 0.0364(17) Uani 1 1 d . . .
H22 H -0.1410 -0.2485 -0.2220 0.044 Uiso 1 1 calc R . .
C23 C -0.0903(6) -0.0122(5) -0.2560(4) 0.0305(16) Uani 1 1 d . . .
H23 H -0.0788 0.0489 -0.2654 0.037 Uiso 1 1 calc R . .
C24 C -0.1139(6) -0.0408(5) -0.1916(4) 0.0318(16) Uani 1 1 d . . .
C25 C -0.1334(6) -0.1318(5) -0.1784(4) 0.0321(16) Uani 1 1 d . . .
C26 C -0.1562(6) -0.1695(5) -0.1146(4) 0.0334(16) Uani 1 1 d . . .
H26 H -0.1607 -0.2331 -0.1108 0.040 Uiso 1 1 calc R . .
C27 C -0.1901(7) -0.1728(5) 0.0008(4) 0.0400(18) Uani 1 1 d . . .
H27A H -0.1221 -0.2046 0.0092 0.048 Uiso 1 1 calc R . .
H27B H -0.2297 -0.2207 -0.0007 0.048 Uiso 1 1 calc R . .
C28 C -0.2515(8) -0.1031(6) 0.0533(4) 0.048(2) Uani 1 1 d . . .
H28A H -0.3265 -0.0857 0.0532 0.057 Uiso 1 1 calc R . .
H28B H -0.2466 -0.1296 0.0961 0.057 Uiso 1 1 calc R . .
C29 C -0.1858(7) 0.0189(6) 0.0857(4) 0.0390(18) Uani 1 1 d . . .
H29 H -0.1969 -0.0091 0.1272 0.047 Uiso 1 1 calc R . .
C30 C -0.1471(6) 0.1032(5) 0.0784(4) 0.0336(16) Uani 1 1 d . . .
C31 C -0.1246(6) 0.1482(5) 0.0182(3) 0.0303(15) Uani 1 1 d . . .
C32 C -0.0938(6) 0.2320(5) 0.0158(3) 0.0293(15) Uani 1 1 d . . .
H32 H -0.0814 0.2645 -0.0240 0.035 Uiso 1 1 calc R . .
C33 C -0.1348(7) 0.1411(5) 0.1336(4) 0.0365(17) Uani 1 1 d . . .
H33 H -0.1504 0.1103 0.1739 0.044 Uiso 1 1 calc R . .
C34 C -0.1003(6) 0.2222(5) 0.1304(3) 0.0327(16) Uani 1 1 d . . .
H34 H -0.0897 0.2461 0.1677 0.039 Uiso 1 1 calc R . .
C35 C -0.0809(6) 0.2694(5) 0.0710(4) 0.0294(15) Uani 1 1 d . . .
C36 C -0.0379(5) 0.3549(5) 0.0651(4) 0.0291(15) Uani 1 1 d . . .
C37 C 0.4510(7) 0.2601(6) -0.3920(4) 0.044(2) Uani 1 1 d . . .
H37 H 0.3891 0.2485 -0.3992 0.053 Uiso 1 1 calc R . .
C38 C 0.5775(10) 0.3537(8) -0.4116(6) 0.071(3) Uani 1 1 d . . .
H38A H 0.6016 0.3136 -0.3782 0.107 Uiso 1 1 calc R . .
H38B H 0.5614 0.4194 -0.3982 0.107 Uiso 1 1 calc R . .
H38C H 0.6329 0.3431 -0.4526 0.107 Uiso 1 1 calc R . .
C39 C 0.4280(10) 0.3898(8) -0.4645(6) 0.071(3) Uani 1 1 d . . .
H39A H 0.3681 0.3654 -0.4669 0.107 Uiso 1 1 calc R . .
H39B H 0.4766 0.3883 -0.5078 0.107 Uiso 1 1 calc R . .
H39C H 0.4027 0.4544 -0.4479 0.107 Uiso 1 1 calc R . .
C40 C 0.1429(8) -0.2987(7) -0.6498(5) 0.055(2) Uani 1 1 d . . .
H40 H 0.0995 -0.3420 -0.6378 0.066 Uiso 1 1 calc R . .
C41 C 0.2731(11) -0.2434(9) -0.7330(7) 0.086(4) Uani 1 1 d . . .
H41A H 0.2381 -0.1913 -0.7556 0.129 Uiso 1 1 calc R . .
H41B H 0.3383 -0.2775 -0.7630 0.129 Uiso 1 1 calc R . .
H41C H 0.2896 -0.2190 -0.6964 0.129 Uiso 1 1 calc R . .
C42 C 0.2001(10) -0.3738(9) -0.7555(6) 0.077(4) Uani 1 1 d . . .
H42A H 0.1417 -0.4033 -0.7360 0.116 Uiso 1 1 calc R . .
H42B H 0.2664 -0.4217 -0.7660 0.116 Uiso 1 1 calc R . .
H42C H 0.1892 -0.3419 -0.7952 0.116 Uiso 1 1 calc R . .
C43 C 0.0942(8) -0.3694(6) -0.4831(5) 0.049(2) Uani 1 1 d . . .
H43 H 0.1498 -0.3860 -0.5215 0.059 Uiso 1 1 calc R . .
C44 C -0.0091(19) -0.4197(11) -0.3823(11) 0.191(14) Uani 1 1 d . . .
H44A H -0.0115 -0.3596 -0.3636 0.287 Uiso 1 1 calc R . .
H44B H 0.0053 -0.4698 -0.3519 0.287 Uiso 1 1 calc R . .
H44C H -0.0770 -0.4177 -0.3908 0.287 Uiso 1 1 calc R . .
C45 C 0.1311(13) -0.5338(9) -0.4530(8) 0.100(5) Uani 1 1 d . . .
H45A H 0.0951 -0.5676 -0.4744 0.151 Uiso 1 1 calc R . .
H45B H 0.1358 -0.5631 -0.4115 0.151 Uiso 1 1 calc R . .
H45C H 0.2021 -0.5359 -0.4808 0.151 Uiso 1 1 calc R . .
C46 C 0.2921(6) 0.5413(5) 0.0679(4) 0.0369(17) Uani 1 1 d . . .
H46 H 0.3156 0.4751 0.0679 0.044 Uiso 1 1 calc R . .
C47 C 0.3300(8) 0.6946(6) 0.0678(5) 0.054(2) Uani 1 1 d . . .
H47A H 0.2651 0.7142 0.0539 0.081 Uiso 1 1 calc R . .
H47B H 0.3869 0.7159 0.0364 0.081 Uiso 1 1 calc R . .
H47C H 0.3190 0.7221 0.1105 0.081 Uiso 1 1 calc R . .
C48 C 0.4622(8) 0.5508(7) 0.0793(5) 0.053(2) Uani 1 1 d . . .
H48A H 0.4737 0.4825 0.0783 0.080 Uiso 1 1 calc R . .
H48B H 0.4676 0.5709 0.1209 0.080 Uiso 1 1 calc R . .
H48C H 0.5155 0.5703 0.0439 0.080 Uiso 1 1 calc R . .
C49A C -0.0229(8) 0.7454(7) 0.1558(5) 0.036(3) Uiso 0.739(14) 1 d P A 1
H49A H -0.0064 0.7940 0.1268 0.043 Uiso 0.739(14) 1 calc PR A 1
C50A C -0.1061(9) 0.7011(8) 0.2663(6) 0.044(3) Uiso 0.739(14) 1 d P A 1
H50A H -0.0762 0.6369 0.2495 0.065 Uiso 0.739(14) 1 calc PR A 1
H50B H -0.1829 0.7152 0.2751 0.065 Uiso 0.739(14) 1 calc PR A 1
H50C H -0.0871 0.7076 0.3065 0.065 Uiso 0.739(14) 1 calc PR A 1
C51A C -0.0865(10) 0.8643(9) 0.2415(6) 0.048(3) Uiso 0.739(14) 1 d P A 1
H51A H -0.0745 0.9072 0.2052 0.073 Uiso 0.739(14) 1 calc PR A 1
H51B H -0.0406 0.8677 0.2691 0.073 Uiso 0.739(14) 1 calc PR A 1
H51C H -0.1602 0.8821 0.2669 0.073 Uiso 0.739(14) 1 calc PR A 1
C49B C -0.020(3) 0.685(2) 0.1904(17) 0.048(9) Uiso 0.261(14) 1 d P A 2
H49B H 0.0009 0.6358 0.2178 0.058 Uiso 0.261(14) 1 calc PR A 2
C50B C -0.091(3) 0.795(2) 0.2791(15) 0.043(8) Uiso 0.261(14) 1 d P A 2
H50D H -0.0629 0.7432 0.3046 0.065 Uiso 0.261(14) 1 calc PR A 2
H50E H -0.1678 0.8127 0.2948 0.065 Uiso 0.261(14) 1 calc PR A 2
H50F H -0.0623 0.8490 0.2834 0.065 Uiso 0.261(14) 1 calc PR A 2
C51B C -0.082(3) 0.849(2) 0.1711(17) 0.049(9) Uiso 0.261(14) 1 d P A 2
H51D H -0.0663 0.8239 0.1270 0.073 Uiso 0.261(14) 1 calc PR A 2
H51E H -0.0353 0.8902 0.1717 0.073 Uiso 0.261(14) 1 calc PR A 2
H51F H -0.1551 0.8836 0.1850 0.073 Uiso 0.261(14) 1 calc PR A 2
C52 C 0.2582(18) -0.3091(11) -0.3942(8) 0.114(6) Uani 1 1 d . . .
H52 H 0.1973 -0.2892 -0.4096 0.137 Uiso 1 1 calc R . .
C53 C 0.3662(17) -0.2820(16) -0.3304(11) 0.161(11) Uani 1 1 d . . .
H53A H 0.4117 -0.3399 -0.3524 0.241 Uiso 1 1 calc R . .
H53B H 0.3504 -0.2904 -0.2834 0.241 Uiso 1 1 calc R . .
H53C H 0.4022 -0.2308 -0.3424 0.241 Uiso 1 1 calc R . .
C54 C 0.1964(14) -0.1767(10) -0.3219(6) 0.099(5) Uani 1 1 d . . .
H54A H 0.1529 -0.1510 -0.3513 0.148 Uiso 1 1 calc R . .
H54B H 0.2340 -0.1306 -0.3149 0.148 Uiso 1 1 calc R . .
H54C H 0.1513 -0.1910 -0.2803 0.148 Uiso 1 1 calc R . .
C55 C -0.5737(8) 0.2564(7) 0.0811(6) 0.062(3) Uani 1 1 d . . .
H55 H -0.6365 0.2438 0.0760 0.074 Uiso 1 1 calc R . .
C56 C -0.4115(8) 0.2031(8) 0.1107(6) 0.065(3) Uani 1 1 d . . .
H56A H -0.3583 0.1772 0.0709 0.097 Uiso 1 1 calc R . .
H56B H -0.3930 0.1699 0.1482 0.097 Uiso 1 1 calc R . .
H56C H -0.4142 0.2698 0.1147 0.097 Uiso 1 1 calc R . .
C57 C -0.5344(9) 0.0995(7) 0.1216(6) 0.063(3) Uani 1 1 d . . .
H57A H -0.6047 0.1002 0.1176 0.095 Uiso 1 1 calc R . .
H57B H -0.5304 0.0820 0.1658 0.095 Uiso 1 1 calc R . .
H57C H -0.4817 0.0540 0.0906 0.095 Uiso 1 1 calc R . .
C58 C 0.4224(10) 0.4393(9) -0.2489(6) 0.071(3) Uani 1 1 d . . .
H58 H 0.4226 0.3977 -0.2815 0.086 Uiso 1 1 calc R . .
C59 C 0.2411(11) 0.5110(11) -0.2476(7) 0.087(4) Uani 1 1 d . . .
H59A H 0.2623 0.4798 -0.2901 0.130 Uiso 1 1 calc R . .
H59B H 0.2065 0.5768 -0.2515 0.130 Uiso 1 1 calc R . .
H59C H 0.1922 0.4801 -0.2168 0.130 Uiso 1 1 calc R . .
C60 C 0.3264(10) 0.5648(8) -0.1719(7) 0.077(4) Uani 1 1 d . . .
H60A H 0.3963 0.5566 -0.1649 0.116 Uiso 1 1 calc R . .
H60B H 0.2781 0.5480 -0.1324 0.116 Uiso 1 1 calc R . .
H60C H 0.3001 0.6302 -0.1822 0.116 Uiso 1 1 calc R . .
C61 C 0.3330(18) 0.4500(14) 0.3412(11) 0.127(7) Uani 1 1 d . . .
H61 H 0.3657 0.4928 0.3134 0.152 Uiso 1 1 calc R . .
C62 C 0.4090(14) 0.3568(17) 0.2521(9) 0.138(8) Uani 1 1 d . . .
H62A H 0.4730 0.3063 0.2447 0.207 Uiso 1 1 calc R . .
H62B H 0.4281 0.4169 0.2415 0.207 Uiso 1 1 calc R . .
H62C H 0.3658 0.3464 0.2244 0.207 Uiso 1 1 calc R . .
C63 C 0.325(2) 0.277(2) 0.3435(17) 0.26(2) Uani 1 1 d . . .
H63A H 0.2525 0.2896 0.3705 0.384 Uiso 1 1 calc R . .
H63B H 0.3729 0.2469 0.3695 0.384 Uiso 1 1 calc R . .
H63C H 0.3332 0.2358 0.3071 0.384 Uiso 1 1 calc R . .
N1 N 0.5627(5) 0.0056(4) -0.3698(3) 0.0317(13) Uani 1 1 d . . .
N2 N 0.5498(5) 0.0778(4) -0.2568(3) 0.0337(14) Uani 1 1 d . . .
N3 N -0.1713(5) -0.1237(4) -0.0619(3) 0.0311(13) Uani 1 1 d . . .
N4 N -0.2064(6) -0.0209(4) 0.0409(3) 0.0390(16) Uani 1 1 d . . .
N5 N -0.1647(6) -0.2171(5) -0.5243(4) 0.0449(18) Uani 1 1 d . . .
N6 N 0.1325(6) 0.4336(4) 0.1863(3) 0.0351(14) Uani 1 1 d . . .
N7 N 0.4833(7) 0.3313(5) -0.4203(4) 0.054(2) Uani 1 1 d . . .
N8 N 0.2046(6) -0.3056(5) -0.7096(4) 0.0474(18) Uani 1 1 d . . .
N9 N 0.0723(7) -0.4370(5) -0.4418(5) 0.067(3) Uani 1 1 d . . .
N10 N 0.3580(5) 0.5935(5) 0.0716(4) 0.0414(16) Uani 1 1 d . . .
N11 N -0.0629(5) 0.7688(5) 0.2165(3) 0.0380(15) Uiso 1 1 d . . .
N12 N 0.2703(7) -0.2598(6) -0.3496(4) 0.057(2) Uani 1 1 d . . .
N13 N -0.5140(6) 0.1920(5) 0.1080(4) 0.0436(17) Uani 1 1 d . . .
N14 N 0.3330(7) 0.5055(6) -0.2247(5) 0.065(2) Uani 1 1 d . . .
N15 N 0.3489(9) 0.3579(9) 0.3205(6) 0.088(3) Uani 1 1 d . . .
O1 O 0.3567(4) 0.0915(3) -0.3692(2) 0.0324(11) Uani 1 1 d . . .
O2 O 0.3428(4) 0.1876(4) -0.2449(3) 0.0375(12) Uani 1 1 d . . .
O3 O -0.1159(5) 0.0159(4) -0.1452(2) 0.0387(13) Uani 1 1 d . . .
O4 O -0.1330(5) 0.1160(4) -0.0363(3) 0.0393(13) Uani 1 1 d . . .
O5 O 0.1842(4) -0.1420(4) -0.5103(3) 0.0393(13) Uani 1 1 d . . .
O6 O 0.1145(4) 0.0077(4) -0.4840(3) 0.0388(13) Uani 1 1 d . . .
O7 O 0.1227(4) 0.4419(3) -0.0951(2) 0.0305(11) Uani 1 1 d . . .
O8 O 0.1823(4) 0.4191(3) -0.0070(2) 0.0317(11) Uani 1 1 d . . .
O9 O -0.0267(4) -0.1025(4) -0.4170(2) 0.0363(12) Uani 1 1 d . . .
O10 O -0.0673(4) 0.0481(4) -0.3850(3) 0.0365(12) Uani 1 1 d . . .
O11 O -0.0320(4) 0.4005(3) 0.0126(2) 0.0280(10) Uani 1 1 d . . .
O12 O -0.0051(4) 0.3753(3) 0.1107(3) 0.0348(12) Uani 1 1 d . . .
O13 O 0.4947(4) 0.2056(4) -0.3560(3) 0.0411(13) Uani 1 1 d . . .
O14 O -0.1620(5) -0.1839(4) -0.4728(3) 0.0473(15) Uani 1 1 d . . .
O15 O -0.0866(5) -0.2152(4) -0.5746(3) 0.0465(14) Uani 1 1 d . . .
O16 O -0.2369(5) -0.2498(4) -0.5284(4) 0.0569(17) Uani 1 1 d . . .
O17 O 0.1803(4) 0.3994(4) 0.1321(3) 0.0431(14) Uani 1 1 d . . .
O18 O 0.0498(5) 0.4991(4) 0.1922(3) 0.0470(14) Uani 1 1 d . . .
O19 O 0.1628(6) 0.4026(4) 0.2349(3) 0.0587(18) Uani 1 1 d . . .
O20 O 0.1365(5) -0.2426(4) -0.6089(3) 0.0483(15) Uani 1 1 d . . .
O21 O 0.0468(5) -0.2869(4) -0.4747(3) 0.0527(16) Uani 1 1 d . . .
O22 O 0.2011(4) 0.5759(4) 0.0643(3) 0.0383(12) Uani 1 1 d . . .
O23 O -0.0037(4) 0.6664(4) 0.1315(3) 0.0370(12) Uiso 1 1 d . . .
O24 O 0.3237(15) -0.3809(9) -0.4172(7) 0.178(8) Uani 1 1 d . . .
O25 O -0.5541(6) 0.3322(5) 0.0618(4) 0.070(2) Uani 1 1 d . . .
O26 O 0.5027(6) 0.4299(6) -0.2315(4) 0.076(2) Uani 1 1 d . . .
O27 O 0.2778(19) 0.4747(12) 0.3943(7) 0.220(11) Uani 1 1 d . . .
Cl1 Cl 0.37481(16) -0.03560(14) -0.24920(10) 0.0418(4) Uani 1 1 d . . .
Cl2 Cl -0.35940(18) 0.06960(14) -0.05250(12) 0.0482(5) Uani 1 1 d . . .
Fe1 Fe 0.43130(8) 0.09282(7) -0.30624(5) 0.0304(2) Uani 1 1 d . . .
Fe2 Fe -0.18917(9) 0.02010(7) -0.05626(5) 0.0308(2) Uani 1 1 d . . .
Dy1 Dy 0.05643(2) 0.51375(2) 0.076400(15) 0.02544(12) Uani 1 1 d . . .
Dy2 Dy 0.01728(3) -0.14027(2) -0.524458(16) 0.02808(12) Uani 1 1 d . . .

loop_
_atom_site_aniso_label
_atom_site_aniso_U_11
_atom_site_aniso_U_22
_atom_site_aniso_U_33
_atom_site_aniso_U_23
_atom_site_aniso_U_13
_atom_site_aniso_U_12
C1 0.037(4) 0.032(4) 0.027(4) 0.008(3) -0.012(3) -0.011(3)
C2 0.033(4) 0.034(4) 0.024(3) 0.006(3) -0.009(3) -0.010(3)
C3 0.039(4) 0.025(4) 0.037(4) 0.002(3) -0.012(3) -0.009(3)
C4 0.031(4) 0.029(4) 0.034(4) 0.001(3) -0.009(3) -0.005(3)
C5 0.029(3) 0.028(3) 0.028(3) 0.007(3) -0.011(3) -0.009(3)
C6 0.041(4) 0.029(4) 0.031(4) 0.005(3) -0.010(3) -0.015(3)
C7 0.025(3) 0.025(3) 0.037(4) 0.003(3) -0.007(3) -0.004(3)
C8 0.032(4) 0.023(3) 0.033(4) 0.000(3) -0.006(3) -0.006(3)
C9 0.024(4) 0.038(4) 0.050(5) -0.004(3) -0.005(3) -0.007(3)
C10 0.025(4) 0.039(4) 0.045(4) -0.012(3) -0.011(3) -0.001(3)
C11 0.028(4) 0.035(4) 0.043(4) 0.006(3) -0.013(3) -0.011(3)
C12 0.023(3) 0.026(3) 0.035(4) 0.004(3) -0.011(3) -0.006(3)
C13 0.023(3) 0.030(4) 0.051(5) 0.003(3) -0.016(3) -0.009(3)
C14 0.037(4) 0.029(4) 0.035(4) 0.003(3) -0.013(3) -0.012(3)
C15 0.035(4) 0.021(3) 0.031(4) 0.006(3) -0.010(3) -0.010(3)
C16 0.023(3) 0.025(3) 0.036(4) 0.006(3) -0.006(3) -0.005(3)
C17 0.028(3) 0.025(3) 0.029(4) 0.002(3) -0.005(3) -0.009(3)
C18 0.035(4) 0.028(4) 0.034(4) 0.008(3) -0.009(3) -0.015(3)
C19 0.025(4) 0.038(4) 0.040(4) 0.008(3) -0.012(3) -0.008(3)
C20 0.027(3) 0.029(4) 0.038(4) 0.001(3) -0.010(3) -0.010(3)
C21 0.041(4) 0.029(4) 0.037(4) 0.000(3) -0.015(3) -0.013(3)
C22 0.045(4) 0.020(3) 0.044(4) 0.007(3) -0.013(4) -0.007(3)
C23 0.033(4) 0.024(3) 0.037(4) 0.003(3) -0.007(3) -0.015(3)
C24 0.036(4) 0.027(4) 0.033(4) 0.003(3) -0.008(3) -0.011(3)
C25 0.030(4) 0.022(3) 0.042(4) 0.002(3) -0.004(3) -0.008(3)
C26 0.039(4) 0.022(3) 0.043(4) 0.008(3) -0.013(3) -0.011(3)
C27 0.043(4) 0.031(4) 0.046(5) 0.011(3) -0.010(4) -0.012(3)
C28 0.055(5) 0.039(4) 0.049(5) 0.006(4) 0.001(4) -0.030(4)
C29 0.057(5) 0.038(4) 0.030(4) 0.009(3) -0.011(3) -0.027(4)
C30 0.039(4) 0.031(4) 0.036(4) 0.010(3) -0.014(3) -0.016(3)
C31 0.037(4) 0.028(4) 0.029(4) 0.005(3) -0.012(3) -0.011(3)
C32 0.030(4) 0.032(4) 0.032(4) 0.013(3) -0.013(3) -0.015(3)
C33 0.048(5) 0.032(4) 0.033(4) 0.012(3) -0.014(3) -0.015(3)
C34 0.046(4) 0.033(4) 0.026(4) 0.007(3) -0.016(3) -0.016(3)
C35 0.027(3) 0.023(3) 0.039(4) 0.003(3) -0.008(3) -0.008(3)
C36 0.021(3) 0.023(3) 0.042(4) 0.007(3) -0.007(3) -0.006(3)
C37 0.047(5) 0.032(4) 0.047(5) -0.012(4) 0.004(4) -0.013(4)
C38 0.088(8) 0.062(7) 0.068(7) -0.015(5) -0.001(6) -0.044(6)
C39 0.075(7) 0.055(6) 0.078(7) 0.025(5) -0.017(6) -0.014(6)
C40 0.048(5) 0.052(5) 0.063(6) -0.003(5) -0.008(5) -0.016(4)
C41 0.092(9) 0.075(8) 0.095(9) 0.005(7) -0.009(7) -0.048(7)
C42 0.069(7) 0.084(8) 0.076(8) -0.031(6) -0.001(6) -0.028(6)
C43 0.051(5) 0.038(5) 0.055(5) 0.001(4) -0.013(4) -0.005(4)
C44 0.20(2) 0.069(10) 0.19(2) 0.021(11) 0.119(18) -0.014(12)
C45 0.114(12) 0.054(7) 0.115(11) 0.017(7) -0.017(9) -0.004(7)
C46 0.034(4) 0.031(4) 0.054(5) 0.008(3) -0.021(4) -0.016(3)
C47 0.050(5) 0.036(5) 0.085(7) 0.011(4) -0.029(5) -0.015(4)
C48 0.049(5) 0.052(5) 0.074(6) 0.018(5) -0.035(5) -0.023(4)
C52 0.173(19) 0.076(10) 0.090(10) 0.018(8) -0.011(11) -0.052(11)
C53 0.143(17) 0.21(2) 0.20(2) 0.139(19) -0.107(16) -0.115(17)
C54 0.127(13) 0.098(10) 0.063(8) 0.019(7) -0.003(8) -0.040(10)
C55 0.043(5) 0.055(6) 0.092(8) 0.023(5) -0.025(5) -0.019(5)
C56 0.053(6) 0.063(6) 0.092(8) 0.016(6) -0.038(6) -0.021(5)
C57 0.064(6) 0.051(6) 0.079(7) 0.016(5) -0.024(6) -0.019(5)
C58 0.073(8) 0.082(8) 0.062(7) 0.000(6) 0.000(6) -0.045(7)
C59 0.082(9) 0.110(10) 0.078(8) 0.045(8) -0.030(7) -0.039(8)
C60 0.075(8) 0.049(6) 0.096(9) -0.005(6) -0.007(7) -0.007(6)
C61 0.155(18) 0.119(14) 0.122(15) 0.009(12) -0.024(13) -0.078(14)
C62 0.091(12) 0.22(2) 0.099(12) 0.020(13) -0.007(10) -0.056(14)
C63 0.15(2) 0.28(3) 0.39(4) 0.27(4) -0.13(3) -0.14(2)
N1 0.021(3) 0.036(3) 0.036(3) 0.003(3) -0.005(2) -0.006(2)
N2 0.019(3) 0.038(3) 0.041(4) 0.000(3) -0.006(3) -0.001(3)
N3 0.036(3) 0.026(3) 0.033(3) 0.000(2) -0.007(3) -0.013(3)
N4 0.053(4) 0.033(3) 0.039(4) 0.010(3) -0.012(3) -0.026(3)
N5 0.038(4) 0.024(3) 0.072(5) 0.001(3) -0.012(4) -0.010(3)
N6 0.049(4) 0.028(3) 0.041(4) 0.006(3) -0.026(3) -0.019(3)
N7 0.060(5) 0.032(4) 0.064(5) -0.001(3) 0.001(4) -0.019(3)
N8 0.045(4) 0.045(4) 0.049(4) -0.011(3) -0.003(3) -0.014(3)
N9 0.065(5) 0.030(4) 0.084(6) 0.018(4) 0.002(5) -0.001(4)
N10 0.035(3) 0.040(4) 0.057(4) 0.006(3) -0.021(3) -0.015(3)
N12 0.063(5) 0.062(5) 0.055(5) 0.013(4) -0.022(4) -0.028(4)
N13 0.044(4) 0.039(4) 0.056(4) 0.012(3) -0.023(3) -0.017(3)
N14 0.054(5) 0.063(5) 0.072(6) 0.028(5) -0.007(4) -0.018(4)
N15 0.068(6) 0.094(8) 0.111(9) -0.013(7) -0.034(6) -0.021(6)
O1 0.032(3) 0.026(2) 0.039(3) -0.001(2) -0.011(2) -0.004(2)
O2 0.029(3) 0.038(3) 0.045(3) -0.008(2) -0.014(2) 0.000(2)
O3 0.060(4) 0.032(3) 0.031(3) 0.003(2) -0.010(2) -0.026(3)
O4 0.059(4) 0.031(3) 0.035(3) 0.009(2) -0.012(3) -0.027(3)
O5 0.029(3) 0.049(3) 0.046(3) 0.002(3) -0.016(2) -0.013(2)
O6 0.032(3) 0.038(3) 0.049(3) 0.010(2) -0.015(2) -0.009(2)
O7 0.024(2) 0.028(3) 0.036(3) 0.007(2) -0.007(2) -0.002(2)
O8 0.035(3) 0.027(3) 0.035(3) 0.000(2) -0.011(2) -0.008(2)
O9 0.046(3) 0.034(3) 0.030(3) 0.000(2) -0.010(2) -0.012(2)
O10 0.041(3) 0.032(3) 0.036(3) 0.000(2) -0.006(2) -0.013(2)
O11 0.032(3) 0.023(2) 0.032(3) 0.006(2) -0.010(2) -0.010(2)
O12 0.042(3) 0.029(3) 0.040(3) 0.007(2) -0.016(2) -0.017(2)
O13 0.039(3) 0.036(3) 0.050(3) -0.001(3) -0.012(3) -0.011(2)
O14 0.045(3) 0.043(3) 0.053(4) 0.000(3) -0.004(3) -0.018(3)
O15 0.047(3) 0.042(3) 0.054(4) -0.005(3) -0.013(3) -0.015(3)
O16 0.048(4) 0.040(3) 0.099(5) 0.008(3) -0.034(4) -0.026(3)
O17 0.037(3) 0.039(3) 0.058(4) 0.009(3) -0.019(3) -0.012(3)
O18 0.058(4) 0.033(3) 0.047(3) -0.002(2) -0.013(3) -0.006(3)
O19 0.090(5) 0.042(3) 0.063(4) 0.016(3) -0.048(4) -0.021(3)
O20 0.051(4) 0.039(3) 0.055(4) -0.014(3) -0.014(3) -0.009(3)
O21 0.057(4) 0.024(3) 0.072(4) 0.013(3) -0.011(3) -0.010(3)
O22 0.033(3) 0.032(3) 0.057(3) 0.000(2) -0.016(2) -0.015(2)
O24 0.235(18) 0.077(7) 0.136(11) -0.002(7) 0.055(11) 0.006(9)
O25 0.056(4) 0.045(4) 0.112(6) 0.025(4) -0.031(4) -0.012(3)
O26 0.056(5) 0.071(5) 0.092(6) -0.006(4) -0.003(4) -0.017(4)
O27 0.37(3) 0.165(14) 0.111(10) -0.051(10) 0.055(14) -0.167(17)
Cl1 0.0384(10) 0.0470(11) 0.0420(10) 0.0122(8) -0.0114(8) -0.0157(9)
Cl2 0.0489(12) 0.0332(10) 0.0671(14) 0.0081(9) -0.0278(10) -0.0057(9)
Fe1 0.0242(5) 0.0317(5) 0.0342(5) -0.0010(4) -0.0086(4) -0.0035(4)
Fe2 0.0423(6) 0.0234(5) 0.0320(5) 0.0073(4) -0.0134(4) -0.0152(4)
Dy1 0.02748(19) 0.02197(19) 0.03022(19) 0.00379(13) -0.01140(13) -0.00867(13)
Dy2 0.0305(2) 0.02341(19) 0.0324(2) 0.00090(13) -0.00914(14) -0.00937(14)

loop_
_atom_type_symbol
_atom_type_description
_atom_type_scat_dispersion_real
_atom_type_scat_dispersion_imag
_atom_type_scat_source
C C 0.0033 0.0016 'International Tables Vol C Tables 4.2.6.8 and 6.1.1.4'
H H 0.0000 0.0000 'International Tables Vol C Tables 4.2.6.8 and 6.1.1.4'
N N 0.0061 0.0033 'International Tables Vol C Tables 4.2.6.8 and 6.1.1.4'
O O 0.0106 0.0060 'International Tables Vol C Tables 4.2.6.8 and 6.1.1.4'
Cl Cl 0.1484 0.1585 'International Tables Vol C Tables 4.2.6.8 and 6.1.1.4'
Fe Fe 0.3463 0.8444 'International Tables Vol C Tables 4.2.6.8 and 6.1.1.4'
Dy Dy -0.1892 4.4098 'International Tables Vol C Tables 4.2.6.8 and 6.1.1.4'

loop_
_geom_angle_atom_site_label_1
_geom_angle_atom_site_label_2
_geom_angle_atom_site_label_3
_geom_angle
_geom_angle_site_symmetry_1
_geom_angle_site_symmetry_3
O5 C1 O6 122.9(7) . .
O5 C1 C2 118.6(7) . .
O6 C1 C2 118.5(7) . .
C7 C2 C3 119.4(7) . .
C7 C2 C1 121.3(7) . .
C3 C2 C1 119.3(7) . .
C4 C3 C2 119.8(7) . .
C3 C4 C5 120.6(7) . .
C6 C5 C4 120.1(7) . .
C6 C5 C8 122.8(7) . .
C4 C5 C8 117.1(7) . .
O1 C6 C7 118.0(7) . .
O1 C6 C5 123.8(7) . .
C7 C6 C5 118.1(7) . .
C6 C7 C2 121.9(7) . .
N1 C8 C5 124.5(7) . .
N1 C9 C10 106.2(6) . .
N2 C10 C9 107.9(6) . .
N2 C11 C12 125.1(7) . .
C13 C12 C17 118.8(6) . .
C13 C12 C11 117.1(7) . .
C17 C12 C11 124.2(7) . .
C14 C13 C12 122.3(7) . .
C15 C14 C13 119.0(7) . .
C14 C15 C16 119.9(7) . .
C14 C15 C18 122.0(7) . .
C16 C15 C18 118.0(7) . .
C15 C16 C17 122.1(7) . .
O2 C17 C16 118.2(7) . .
O2 C17 C12 124.0(6) . .
C16 C17 C12 117.9(7) . .
O7 C18 O8 126.0(7) . .
O7 C18 C15 116.8(7) . .
O8 C18 C15 117.2(7) . .
O10 C19 O9 127.2(7) . .
O10 C19 C20 119.4(7) . .
O9 C19 C20 113.4(6) . .
C23 C20 C21 119.1(7) . .
C23 C20 C19 120.1(6) . .
C21 C20 C19 120.7(7) . .
C22 C21 C20 119.9(7) . .
C21 C22 C25 122.3(7) . .
C20 C23 C24 121.9(6) . .
O3 C24 C23 119.6(6) . .
O3 C24 C25 122.2(7) . .
C23 C24 C25 118.2(7) . .
C22 C25 C24 118.5(7) . .
C22 C25 C26 118.2(6) . .
C24 C25 C26 123.3(7) . .
N3 C26 C25 124.9(7) . .
N3 C27 C28 108.9(6) . .
N4 C28 C27 107.2(6) . .
N4 C29 C30 125.2(7) . .
C33 C30 C31 120.3(7) . .
C33 C30 C29 117.9(7) . .
C31 C30 C29 121.7(7) . .
O4 C31 C32 117.8(6) . .
O4 C31 C30 123.8(7) . .
C32 C31 C30 118.4(7) . .
C31 C32 C35 121.2(6) . .
C34 C33 C30 120.9(7) . .
C33 C34 C35 119.3(7) . .
C32 C35 C34 119.8(6) . .
C32 C35 C36 119.6(6) . .
C34 C35 C36 120.4(7) . .
O12 C36 O11 123.5(6) . .
O12 C36 C35 118.4(6) . .
O11 C36 C35 117.9(7) . .
O12 C36 Dy1 51.1(3) . .
O11 C36 Dy1 72.5(4) . .
C35 C36 Dy1 169.5(5) . .
O13 C37 N7 125.0(9) . .
O20 C40 N8 126.2(9) . .
O21 C43 N9 124.0(9) . .
O22 C46 N10 122.4(7) . .
O23 C49A N11 127.0(9) . .
O23 C49B N11 124(3) . .
O24 C52 N12 122(2) . .
O25 C55 N13 124.7(9) . .
O26 C58 N14 123.9(12) . .
O27 C61 N15 119.6(17) . .
C8 N1 C9 121.6(6) . .
C8 N1 Fe1 123.7(5) . .
C9 N1 Fe1 114.4(5) . .
C11 N2 C10 120.0(7) . .
C11 N2 Fe1 125.4(5) . .
C10 N2 Fe1 114.4(5) . .
C26 N3 C27 119.1(6) . .
C26 N3 Fe2 124.5(5) . .
C27 N3 Fe2 116.0(5) . .
C29 N4 C28 121.8(7) . .
C29 N4 Fe2 127.6(5) . .
C28 N4 Fe2 110.6(5) . .
O16 N5 O14 122.5(8) . .
O16 N5 O15 120.5(8) . .
O14 N5 O15 117.0(7) . .
O17 N6 O19 120.5(7) . .
O17 N6 O18 119.0(6) . .
O19 N6 O18 120.4(7) . .
O17 N6 Dy1 62.0(4) . .
O19 N6 Dy1 177.3(6) . .
O18 N6 Dy1 57.1(4) . .
C37 N7 C38 120.7(10) . .
C37 N7 C39 120.9(9) . .
C38 N7 C39 118.3(8) . .
C40 N8 C41 121.6(9) . .
C40 N8 C42 120.5(8) . .
C41 N8 C42 117.8(9) . .
C43 N9 C44 122.7(10) . .
C43 N9 C45 122.4(9) . .
C44 N9 C45 114.9(10) . .
C46 N10 C47 122.0(7) . .
C46 N10 C48 121.1(7) . .
C47 N10 C48 117.0(7) . .
C49A N11 C49B 51.1(16) . .
C49A N11 C50B 171.8(17) . .
C49B N11 C50B 129(2) . .
C49A N11 C51A 124.0(8) . .
C49B N11 C51A 167.0(17) . .
C50B N11 C51A 53.5(15) . .
C49A N11 C51B 66.4(15) . .
C49B N11 C51B 117(2) . .
C50B N11 C51B 114(2) . .
C51A N11 C51B 61.6(15) . .
C49A N11 C50A 121.6(8) . .
C49B N11 C50A 74.4(16) . .
C50B N11 C50A 62.8(15) . .
C51A N11 C50A 113.6(8) . .
C51B N11 C50A 149.5(16) . .
C52 N12 C54 123.4(14) . .
C52 N12 C53 120.5(17) . .
C54 N12 C53 115.9(15) . .
C55 N13 C57 121.6(8) . .
C55 N13 C56 120.0(8) . .
C57 N13 C56 116.8(8) . .
C58 N14 C60 119.8(11) . .
C58 N14 C59 120.3(12) . .
C60 N14 C59 119.6(11) . .
C63 N15 C61 140(2) . .
C63 N15 C62 116(2) . .
C61 N15 C62 104.1(15) . .
C6 O1 Fe1 126.0(5) . .
C17 O2 Fe1 131.8(5) . .
C24 O3 Fe2 129.1(4) . .
C31 O4 Fe2 134.1(4) . .
C1 O5 Dy2 112.4(5) . .
C1 O6 Dy2 179.6(6) . 2_554
C18 O7 Dy1 138.3(4) . 2_565
C18 O8 Dy1 134.0(5) . .
C19 O9 Dy2 146.0(5) . .
C19 O10 Dy2 135.5(5) . 2_554
C36 O11 Dy1 168.8(5) . 2_565
C36 O11 Dy1 82.4(4) . .
Dy1 O11 Dy1 103.18(16) 2_565 .
C36 O12 Dy1 104.8(4) . .
C37 O13 Fe1 122.8(5) . .
N5 O14 Dy2 93.6(4) . .
N5 O15 Dy2 98.9(5) . .
N6 O17 Dy1 93.0(4) . .
N6 O18 Dy1 97.1(4) . .
C40 O20 Dy2 144.2(7) . .
C43 O21 Dy2 144.6(6) . .
C46 O22 Dy1 132.6(5) . .
C49A O23 C49B 53.6(17) . .
C49A O23 Dy1 172.6(6) . .
C49B O23 Dy1 129.1(17) . .
O1 Fe1 O2 105.0(2) . .
O1 Fe1 N1 87.5(2) . .
O2 Fe1 N1 163.6(2) . .
O1 Fe1 N2 164.5(2) . .
O2 Fe1 N2 89.4(2) . .
N1 Fe1 N2 77.3(2) . .
O1 Fe1 O13 90.2(2) . .
O2 Fe1 O13 84.7(2) . .
N1 Fe1 O13 84.7(2) . .
N2 Fe1 O13 85.4(2) . .
O1 Fe1 Cl1 93.78(16) . .
O2 Fe1 Cl1 96.78(18) . .
N1 Fe1 Cl1 92.90(18) . .
N2 Fe1 Cl1 90.17(18) . .
O13 Fe1 Cl1 175.28(18) . .
O4 Fe2 O3 93.8(2) . .
O4 Fe2 N3 145.6(3) . .
O3 Fe2 N3 87.9(2) . .
O4 Fe2 N4 86.9(2) . .
O3 Fe2 N4 153.7(3) . .
N3 Fe2 N4 77.1(2) . .
O4 Fe2 Cl2 112.2(2) . .
O3 Fe2 Cl2 105.7(2) . .
N3 Fe2 Cl2 100.29(19) . .
N4 Fe2 Cl2 98.2(2) . .
O11 Dy1 O7 76.05(17) 2_565 2_565
O11 Dy1 O22 85.46(19) 2_565 .
O7 Dy1 O22 141.18(18) 2_565 .
O11 Dy1 O8 79.16(17) 2_565 .
O7 Dy1 O8 129.62(18) 2_565 .
O22 Dy1 O8 78.01(19) . .
O11 Dy1 O12 125.45(18) 2_565 .
O7 Dy1 O12 74.52(18) 2_565 .
O22 Dy1 O12 141.63(19) . .
O8 Dy1 O12 85.71(18) . .
O11 Dy1 O23 83.84(17) 2_565 .
O7 Dy1 O23 72.25(18) 2_565 .
O22 Dy1 O23 72.05(19) . .
O8 Dy1 O23 146.54(17) . .
O12 Dy1 O23 127.36(17) . .
O11 Dy1 O18 152.27(18) 2_565 .
O7 Dy1 O18 93.9(2) 2_565 .
O22 Dy1 O18 86.9(2) . .
O8 Dy1 O18 125.00(19) . .
O12 Dy1 O18 74.44(19) . .
O23 Dy1 O18 68.45(18) . .
O11 Dy1 O17 149.15(18) 2_565 .
O7 Dy1 O17 133.68(18) 2_565 .
O22 Dy1 O17 74.09(19) . .
O8 Dy1 O17 74.22(19) . .
O12 Dy1 O17 68.09(18) . .
O23 Dy1 O17 110.49(19) . .
O18 Dy1 O17 50.8(2) . .
O11 Dy1 O11 76.82(16) 2_565 .
O7 Dy1 O11 65.05(16) 2_565 .
O22 Dy1 O11 142.96(17) . .
O8 Dy1 O11 66.94(16) . .
O12 Dy1 O11 49.23(16) . .
O23 Dy1 O11 136.13(16) . .
O18 Dy1 O11 122.72(17) . .
O17 Dy1 O11 106.03(16) . .
O11 Dy1 N6 163.97(17) 2_565 .
O7 Dy1 N6 115.61(19) 2_565 .
O22 Dy1 N6 78.64(19) . .
O8 Dy1 N6 99.25(19) . .
O12 Dy1 N6 69.95(18) . .
O23 Dy1 N6 89.33(18) . .
O18 Dy1 N6 25.78(19) . .
O17 Dy1 N6 25.03(19) . .
O11 Dy1 N6 117.49(15) . .
O11 Dy1 C36 101.61(19) 2_565 .
O7 Dy1 C36 67.35(18) 2_565 .
O22 Dy1 C36 150.98(19) . .
O8 Dy1 C36 75.81(18) . .
O12 Dy1 C36 24.09(19) . .
O23 Dy1 C36 136.29(18) . .
O18 Dy1 C36 98.0(2) . .
O17 Dy1 C36 86.85(19) . .
O11 Dy1 C36 25.15(18) . .
N6 Dy1 C36 93.36(19) . .
O9 Dy2 O6 77.3(2) . 2_554
O9 Dy2 O10 129.11(18) . 2_554
O6 Dy2 O10 72.59(19) 2_554 2_554
O9 Dy2 O21 76.7(2) . .
O6 Dy2 O21 138.5(2) 2_554 .
O10 Dy2 O21 147.6(2) 2_554 .
O9 Dy2 O5 79.2(2) . .
O6 Dy2 O5 123.5(2) 2_554 .
O10 Dy2 O5 84.4(2) 2_554 .
O21 Dy2 O5 82.1(2) . .
O9 Dy2 O20 145.2(2) . .
O6 Dy2 O20 137.2(2) 2_554 .
O10 Dy2 O20 72.5(2) 2_554 .
O21 Dy2 O20 75.8(2) . .
O5 Dy2 O20 76.3(2) . .
O9 Dy2 O15 124.1(2) . .
O6 Dy2 O15 86.7(2) 2_554 .
O10 Dy2 O15 94.2(2) 2_554 .
O21 Dy2 O15 81.8(2) . .
O5 Dy2 O15 147.1(2) . .
O20 Dy2 O15 72.0(2) . .
O9 Dy2 O14 73.7(2) . .
O6 Dy2 O14 71.51(19) 2_554 .
O10 Dy2 O14 130.1(2) 2_554 .
O21 Dy2 O14 70.5(2) . .
O5 Dy2 O14 145.0(2) . .
O20 Dy2 O14 115.7(2) . .
O15 Dy2 O14 50.5(2) . .

loop_
_geom_bond_atom_site_label_1
_geom_bond_atom_site_label_2
_geom_bond_distance
_geom_bond_site_symmetry_2
C1 O5 1.259(9) .
C1 O6 1.263(9) .
C1 C2 1.495(11) .
C2 C7 1.392(10) .
C2 C3 1.395(11) .
C3 C4 1.373(11) .
C4 C5 1.408(10) .
C5 C6 1.401(11) .
C5 C8 1.456(10) .
C6 O1 1.334(9) .
C6 C7 1.386(11) .
C8 N1 1.278(10) .
C9 N1 1.471(10) .
C9 C10 1.528(11) .
C10 N2 1.461(9) .
C11 N2 1.284(10) .
C11 C12 1.446(10) .
C12 C13 1.394(11) .
C12 C17 1.424(10) .
C13 C14 1.388(11) .
C14 C15 1.381(11) .
C15 C16 1.392(11) .
C15 C18 1.502(10) .
C16 C17 1.396(10) .
C17 O2 1.310(9) .
C18 O7 1.239(9) .
C18 O8 1.263(9) .
C19 O10 1.238(9) .
C19 O9 1.271(9) .
C19 C20 1.492(11) .
C20 C23 1.387(10) .
C20 C21 1.402(10) .
C21 C22 1.362(11) .
C22 C25 1.398(11) .
C23 C24 1.398(10) .
C24 O3 1.321(9) .
C24 C25 1.427(10) .
C25 C26 1.431(11) .
C26 N3 1.288(10) .
C27 N3 1.480(10) .
C27 C28 1.488(12) .
C28 N4 1.465(9) .
C29 N4 1.275(10) .
C29 C30 1.447(10) .
C30 C33 1.400(11) .
C30 C31 1.411(10) .
C31 O4 1.326(9) .
C31 C32 1.388(10) .
C32 C35 1.400(11) .
C33 C34 1.376(10) .
C34 C35 1.410(10) .
C35 C36 1.496(9) .
C36 O12 1.255(9) .
C36 O11 1.275(9) .
C36 Dy1 2.973(7) .
C37 O13 1.244(11) .
C37 N7 1.293(11) .
C38 N7 1.456(15) .
C39 N7 1.480(14) .
C40 O20 1.208(11) .
C40 N8 1.321(12) .
C41 N8 1.437(13) .
C42 N8 1.463(13) .
C43 O21 1.227(10) .
C43 N9 1.331(12) .
C44 N9 1.430(17) .
C45 N9 1.453(14) .
C46 O22 1.239(10) .
C46 N10 1.332(10) .
C47 N10 1.450(11) .
C48 N10 1.454(11) .
C49A O23 1.240(11) .
C49A N11 1.296(12) .
C50A N11 1.520(13) .
C51A N11 1.461(14) .
C49B O23 1.26(3) .
C49B N11 1.31(3) .
C50B N11 1.34(3) .
C51B N11 1.50(4) .
C52 O24 1.23(2) .
C52 N12 1.297(19) .
C53 N12 1.43(2) .
C54 N12 1.422(17) .
C55 O25 1.234(11) .
C55 N13 1.311(12) .
C56 N13 1.457(12) .
C57 N13 1.454(11) .
C58 O26 1.222(15) .
C58 N14 1.354(16) .
C59 N14 1.443(16) .
C60 N14 1.437(16) .
C61 O27 1.20(2) .
C61 N15 1.40(2) .
C62 N15 1.47(2) .
C63 N15 1.34(2) .
N1 Fe1 2.109(6) .
N2 Fe1 2.120(7) .
N3 Fe2 2.078(6) .
N4 Fe2 2.104(7) .
N5 O16 1.217(9) .
N5 O14 1.243(10) .
N5 O15 1.295(9) .
N6 O17 1.232(9) .
N6 O19 1.248(9) .
N6 O18 1.274(9) .
N6 Dy1 2.908(6) .
O1 Fe1 1.898(5) .
O2 Fe1 1.910(5) .
O3 Fe2 1.891(5) .
O4 Fe2 1.876(5) .
O5 Dy2 2.362(5) .
O6 Dy2 2.287(5) 2_554
O7 Dy1 2.290(5) 2_565
O8 Dy1 2.348(5) .
O9 Dy2 2.280(5) .
O10 Dy2 2.351(5) 2_554
O11 Dy1 2.288(5) 2_565
O11 Dy1 2.860(5) .
O12 Dy1 2.393(5) .
O13 Fe1 2.154(6) .
O14 Dy2 2.604(6) .
O15 Dy2 2.462(6) .
O17 Dy1 2.571(6) .
O18 Dy1 2.460(6) .
O20 Dy2 2.384(6) .
O21 Dy2 2.354(5) .
O22 Dy1 2.309(5) .
O23 Dy1 2.445(5) .
Cl1 Fe1 2.368(2) .
Cl2 Fe2 2.231(3) .
Dy1 O11 2.288(5) 2_565
Dy1 O7 2.290(5) 2_565
Dy2 O6 2.287(5) 2_554
Dy2 O10 2.351(5) 2_554
